data_7010890
loop_
_publ_author_name
'Jeremy S. L. Yeo'
'Jagadese J. Vittal'
'William Henderson'
'T. S. Andy Hor'

_publ_section_title
;
 Exploring the Lewis basicity of the metalloligand [Pt2(\m-Se)2(PPh3)4]
 on metal substrates by electrospray mass spectrometry. Synthesis,
 characterization and structural studies of new platinum selenido
 phosphine complexes containing the {Pt2Se2} core
;
_journal_issue 3
_journal_name_full 'J. Chem. Soc., Dalton Trans.'
_journal_page_first 328
_journal_page_last 336
_journal_paper_doi 10.1039/b104996h
_journal_year 2002
_chemical_formula_sum 'C73 H66 Cd Cl4 O2 P4 Pt2 Se2'
_chemical_formula_weight 1901.44
_space_group_IT_number 13
_symmetry_cell_setting monoclinic
_symmetry_space_group_name_Hall '-P 2yac'
_symmetry_space_group_name_H-M 'P 1 2/n 1'
_atom_sites_solution_hydrogens geom
_atom_sites_solution_primary direct
_atom_sites_solution_secondary difmap
_audit_creation_method SHELXL-97
_cell_angle_alpha 90.00
_cell_angle_beta 105.918(2)
_cell_angle_gamma 90.00
_cell_formula_units_Z 2
_cell_length_a 17.2097(12)
_cell_length_b 11.8079(9)
_cell_length_c 17.6063(12)
_cell_measurement_reflns_used 4367
_cell_measurement_temperature 223(2)
_cell_measurement_theta_max 25.0
_cell_measurement_theta_min 2.45
_cell_volume 3440.6(4)
_computing_cell_refinement 'Bruker AXS, SAINT'
_computing_data_collection 'Bruker AXS, SMART'
_computing_data_reduction 'Bruker AXS, SAINT'
_computing_molecular_graphics 'Bruker AXS, SHELXTL'
_computing_publication_material 'Bruker AXS, SHELXTL'
_computing_structure_refinement 'SHELXL-97 (Sheldrick, 1997)'
_computing_structure_solution 'SHELXS-97 (Sheldrick, 1990)'
_diffrn_ambient_temperature 223(2)
_diffrn_measured_fraction_theta_full 0.999
_diffrn_measured_fraction_theta_max 0.999
_diffrn_measurement_method '\w scans'
_diffrn_radiation_monochromator graphite
_diffrn_radiation_source 'fine-focus sealed tube'
_diffrn_radiation_type MoK\a
_diffrn_radiation_wavelength 0.71073
_diffrn_reflns_av_R_equivalents 0.0812
_diffrn_reflns_av_sigmaI/netI 0.0848
_diffrn_reflns_limit_h_max 18
_diffrn_reflns_limit_h_min -20
_diffrn_reflns_limit_k_max 13
_diffrn_reflns_limit_k_min -14
_diffrn_reflns_limit_l_max 20
_diffrn_reflns_limit_l_min -14
_diffrn_reflns_number 19576
_diffrn_reflns_theta_full 25.00
_diffrn_reflns_theta_max 25.00
_diffrn_reflns_theta_min 1.47
_exptl_absorpt_coefficient_mu 5.714
_exptl_absorpt_correction_T_max 0.3783
_exptl_absorpt_correction_T_min 0.2362
_exptl_absorpt_correction_type 'sadabs (Sheldrick, 1996)'
_exptl_crystal_colour yellow
_exptl_crystal_density_diffrn 1.835
_exptl_crystal_density_meas ?
_exptl_crystal_density_method .
_exptl_crystal_description 'long rod, cut'
_exptl_crystal_F_000 1840
_exptl_crystal_size_max 0.36
_exptl_crystal_size_mid 0.30
_exptl_crystal_size_min 0.20
_refine_diff_density_max 1.612
_refine_diff_density_min -1.920
_refine_diff_density_rms 0.210
_refine_ls_extinction_method none
_refine_ls_goodness_of_fit_ref 0.931
_refine_ls_hydrogen_treatment mixed
_refine_ls_matrix_type full
_refine_ls_number_parameters 398
_refine_ls_number_reflns 6053
_refine_ls_number_restraints 6
_refine_ls_restrained_S_all 0.931
_refine_ls_R_factor_all 0.0570
_refine_ls_R_factor_gt 0.0409
_refine_ls_shift/su_max 0.056
_refine_ls_shift/su_mean 0.001
_refine_ls_structure_factor_coef Fsqd
_refine_ls_weighting_details 'calc w=1/[\s^2^(Fo^2^)+(0.0350P)^2^+0.0000P] where P=(Fo^2^+2Fc^2^)/3'
_refine_ls_weighting_scheme calc
_refine_ls_wR_factor_gt 0.0798
_refine_ls_wR_factor_ref 0.0841
_reflns_number_gt 4460
_reflns_number_total 6053
_reflns_threshold_expression >2sigma(I)
_cod_data_source_file b104996h.txt
_cod_data_source_block 202
_cod_original_sg_symbol_H-M P2/n
_cod_database_code 7010890

loop_
_symmetry_equiv_pos_as_xyz
'x, y, z'
'-x+1/2, y, -z+1/2'
'-x, -y, -z'
'x-1/2, -y, z-1/2'

loop_
_atom_site_label
_atom_site_type_symbol
_atom_site_fract_x
_atom_site_fract_y
_atom_site_fract_z
_atom_site_U_iso_or_equiv
_atom_site_adp_type
_atom_site_occupancy
_atom_site_symmetry_multiplicity
_atom_site_calc_flag
_atom_site_refinement_flags
_atom_site_disorder_assembly
_atom_site_disorder_group
Pt1 Pt 0.784371(15) 0.20055(2) 0.668006(14) 0.02640(9) Uani 1 1 d . . .
Se1 Se 0.65697(4) 0.13883(6) 0.69268(4) 0.03114(18) Uani 1 1 d . . .
Cd1 Cd 0.7500 -0.04112(7) 0.7500 0.0523(2) Uani 1 2 d S . .
Cl1 Cl 0.79860(18) -0.1548(2) 0.65684(16) 0.0819(8) Uani 1 1 d . . .
P1 P 0.71897(10) 0.24753(17) 0.54143(10) 0.0305(4) Uani 1 1 d . . .
P2 P 0.91253(10) 0.25398(17) 0.66921(10) 0.0327(4) Uani 1 1 d . . .
C1A C 0.7591(4) 0.1617(6) 0.4738(4) 0.0319(17) Uani 1 1 d . . .
C2A C 0.7749(4) 0.0505(7) 0.4937(4) 0.0413(19) Uani 1 1 d . . .
H2A H 0.7631 0.0225 0.5393 0.050 Uiso 1 1 calc R . .
C3A C 0.8077(4) -0.0225(7) 0.4488(5) 0.046(2) Uani 1 1 d . . .
H3A H 0.8183 -0.0986 0.4637 0.055 Uiso 1 1 calc R . .
C4A C 0.8241(5) 0.0188(9) 0.3830(6) 0.060(3) Uani 1 1 d . . .
H4A H 0.8445 -0.0302 0.3510 0.072 Uiso 1 1 calc R . .
C5A C 0.8114(5) 0.1316(9) 0.3620(5) 0.052(2) Uani 1 1 d . . .
H5A H 0.8258 0.1596 0.3177 0.062 Uiso 1 1 calc R . .
C6A C 0.7771(4) 0.2040(7) 0.4070(4) 0.0422(19) Uani 1 1 d . . .
H6A H 0.7663 0.2801 0.3921 0.051 Uiso 1 1 calc R . .
C1B C 0.7225(4) 0.3972(6) 0.5182(4) 0.0336(17) Uani 1 1 d . . .
C2B C 0.6872(5) 0.4404(7) 0.4421(4) 0.047(2) Uani 1 1 d . . .
H2B H 0.6628 0.3912 0.4004 0.056 Uiso 1 1 calc R . .
C3B C 0.6886(6) 0.5563(9) 0.4289(6) 0.069(3) Uani 1 1 d . . .
H3B H 0.6648 0.5858 0.3783 0.083 Uiso 1 1 calc R . .
C4B C 0.7251(6) 0.6289(8) 0.4907(7) 0.070(3) Uani 1 1 d . . .
H4B H 0.7265 0.7071 0.4811 0.084 Uiso 1 1 calc R . .
C5B C 0.7591(5) 0.5886(8) 0.5652(6) 0.062(2) Uani 1 1 d . . .
H5B H 0.7832 0.6383 0.6066 0.075 Uiso 1 1 calc R . .
C6B C 0.7572(5) 0.4716(7) 0.5785(5) 0.048(2) Uani 1 1 d . . .
H6B H 0.7801 0.4433 0.6296 0.058 Uiso 1 1 calc R . .
C1C C 0.6100(4) 0.2232(6) 0.5075(4) 0.0337(17) Uani 1 1 d . . .
C2C C 0.5767(4) 0.1279(7) 0.4658(4) 0.0431(19) Uani 1 1 d . . .
H2C H 0.6105 0.0713 0.4548 0.052 Uiso 1 1 calc R . .
C3C C 0.4930(5) 0.1157(8) 0.4399(5) 0.057(2) Uani 1 1 d . . .
H3C H 0.4708 0.0509 0.4109 0.069 Uiso 1 1 calc R . .
C4C C 0.4427(5) 0.1958(9) 0.4559(5) 0.062(3) Uani 1 1 d . . .
H4C H 0.3864 0.1866 0.4379 0.075 Uiso 1 1 calc R . .
C5C C 0.4756(5) 0.2914(9) 0.4991(5) 0.063(3) Uani 1 1 d . . .
H5C H 0.4416 0.3467 0.5111 0.076 Uiso 1 1 calc R . .
C6C C 0.5585(4) 0.3048(8) 0.5241(4) 0.050(2) Uani 1 1 d . . .
H6C H 0.5804 0.3699 0.5528 0.061 Uiso 1 1 calc R . .
C1D C 0.9432(4) 0.2694(7) 0.5769(4) 0.0358(18) Uani 1 1 d . . .
C2D C 0.9272(4) 0.3692(7) 0.5338(4) 0.046(2) Uani 1 1 d . . .
H2D H 0.9012 0.4294 0.5518 0.056 Uiso 1 1 calc R . .
C3D C 0.9497(5) 0.3806(8) 0.4642(5) 0.055(2) Uani 1 1 d . . .
H3D H 0.9372 0.4476 0.4345 0.066 Uiso 1 1 calc R . .
C4D C 0.9895(5) 0.2957(10) 0.4387(5) 0.063(3) Uani 1 1 d . . .
H4D H 1.0073 0.3056 0.3931 0.076 Uiso 1 1 calc R . .
C5D C 1.0039(5) 0.1948(9) 0.4799(5) 0.061(3) Uani 1 1 d . . .
H5D H 1.0297 0.1350 0.4613 0.073 Uiso 1 1 calc R . .
C6D C 0.9804(4) 0.1812(7) 0.5488(4) 0.047(2) Uani 1 1 d . . .
H6D H 0.9898 0.1121 0.5764 0.056 Uiso 1 1 calc R . .
C1E C 0.9864(4) 0.1503(8) 0.7221(4) 0.042(2) Uani 1 1 d . . .
C2E C 0.9697(5) 0.0378(8) 0.7056(5) 0.049(2) Uani 1 1 d . . .
H2E H 0.9207 0.0167 0.6695 0.059 Uiso 1 1 calc R . .
C3E C 1.0254(6) -0.0465(9) 0.7425(5) 0.064(3) Uani 1 1 d . . .
H3E H 1.0136 -0.1235 0.7318 0.077 Uiso 1 1 calc R . .
C4E C 1.0967(6) -0.0142(12) 0.7941(5) 0.073(3) Uani 1 1 d . . .
H4E H 1.1353 -0.0692 0.8178 0.088 Uiso 1 1 calc R . .
C5E C 1.1125(6) 0.0990(13) 0.8115(6) 0.089(4) Uani 1 1 d . . .
H5E H 1.1611 0.1203 0.8482 0.107 Uiso 1 1 calc R . .
C6E C 1.0580(5) 0.1805(9) 0.7760(5) 0.060(3) Uani 1 1 d . . .
H6E H 1.0694 0.2572 0.7883 0.072 Uiso 1 1 calc R . .
C1F C 0.9418(4) 0.3886(6) 0.7201(4) 0.0368(18) Uani 1 1 d . . .
C2F C 1.0075(5) 0.4506(8) 0.7127(4) 0.052(2) Uani 1 1 d . . .
H2F H 1.0401 0.4213 0.6825 0.063 Uiso 1 1 calc R . .
C3F C 1.0265(6) 0.5560(9) 0.7494(5) 0.067(3) Uani 1 1 d . . .
H3F H 1.0703 0.5981 0.7424 0.080 Uiso 1 1 calc R . .
C4F C 0.9799(6) 0.5979(8) 0.7962(5) 0.064(3) Uani 1 1 d . . .
H4F H 0.9928 0.6680 0.8220 0.076 Uiso 1 1 calc R . .
C5F C 0.9166(6) 0.5381(8) 0.8046(5) 0.059(2) Uani 1 1 d . . .
H5F H 0.8850 0.5672 0.8361 0.070 Uiso 1 1 calc R . .
C6F C 0.8966(5) 0.4331(7) 0.7674(4) 0.047(2) Uani 1 1 d . . .
H6F H 0.8522 0.3924 0.7744 0.056 Uiso 1 1 calc R . .
C1S C 0.7500 0.574(2) 0.2500 0.274(10) Uiso 0.50 2 d SPD A -1
H1SA H 0.7763 0.6034 0.3030 0.411 Uiso 0.25 1 calc PR A -1
H1SB H 0.7791 0.6034 0.2134 0.411 Uiso 0.25 1 calc PR A -1
Cl1A Cl 0.7500 0.439(2) 0.2500 0.274(10) Uiso 0.50 2 d SPD A -1
Cl2A Cl 0.6577(4) 0.613(2) 0.2227(19) 0.274(10) Uiso 0.25 1 d PD A -1
C2S C 0.785(4) 0.7717(19) 0.310(3) 0.223(7) Uiso 0.25 1 d PD B -2
H2SA H 0.7468 0.8107 0.3331 0.335 Uiso 0.25 1 calc PR B -2
H2SB H 0.8190 0.8285 0.2939 0.335 Uiso 0.25 1 calc PR B -2
Cl1B Cl 0.739(4) 0.695(2) 0.237(2) 0.223(7) Uiso 0.25 1 d PD B -2
Cl2B Cl 0.8401(16) 0.686(2) 0.3730(14) 0.223(7) Uiso 0.25 1 d PD B -2
O1S O 0.7039(13) 0.6868(16) 0.1891(10) 0.110(4) Uiso 0.50 1 d P C -3
O2S O 0.7316(12) 0.4960(14) 0.2330(11) 0.110(4) Uiso 0.50 1 d P D -3

loop_
_atom_site_aniso_label
_atom_site_aniso_U_11
_atom_site_aniso_U_22
_atom_site_aniso_U_33
_atom_site_aniso_U_23
_atom_site_aniso_U_13
_atom_site_aniso_U_12
Pt1 0.02670(15) 0.02839(16) 0.02160(14) -0.00176(12) 0.00242(10) 0.00021(12)
Se1 0.0294(4) 0.0372(5) 0.0241(4) -0.0018(3) 0.0026(3) -0.0042(3)
Cd1 0.0646(6) 0.0292(5) 0.0554(6) 0.000 0.0035(4) 0.000
Cl1 0.114(2) 0.0407(15) 0.0885(18) -0.0259(13) 0.0243(16) 0.0013(14)
P1 0.0297(10) 0.0348(11) 0.0242(10) -0.0031(8) 0.0026(8) 0.0004(8)
P2 0.0273(10) 0.0440(12) 0.0246(10) 0.0017(8) 0.0034(8) -0.0032(8)
C1A 0.028(4) 0.036(5) 0.026(4) -0.013(3) -0.001(3) -0.006(3)
C2A 0.036(4) 0.047(6) 0.037(5) -0.009(4) 0.005(3) -0.002(4)
C3A 0.038(4) 0.051(6) 0.049(5) -0.012(4) 0.011(4) 0.003(4)
C4A 0.037(5) 0.075(8) 0.065(6) -0.037(5) 0.010(4) -0.003(5)
C5A 0.048(5) 0.074(7) 0.036(5) -0.015(5) 0.014(4) -0.008(5)
C6A 0.035(4) 0.056(6) 0.032(4) -0.003(4) 0.002(3) 0.001(4)
C1B 0.034(4) 0.032(5) 0.033(4) 0.001(3) 0.006(3) 0.001(3)
C2B 0.054(5) 0.045(6) 0.039(5) 0.003(4) 0.009(4) 0.008(4)
C3B 0.081(7) 0.056(7) 0.074(7) 0.027(5) 0.028(6) 0.018(5)
C4B 0.084(7) 0.017(5) 0.117(9) 0.006(5) 0.040(7) 0.008(5)
C5B 0.057(6) 0.048(7) 0.077(7) -0.010(5) 0.009(5) 0.000(5)
C6B 0.053(5) 0.036(5) 0.050(5) -0.012(4) 0.004(4) -0.002(4)
C1C 0.039(4) 0.044(5) 0.017(3) 0.002(3) 0.005(3) 0.000(3)
C2C 0.036(4) 0.050(6) 0.041(5) -0.003(4) 0.008(4) -0.002(4)
C3C 0.049(5) 0.072(7) 0.045(5) -0.006(4) 0.002(4) -0.023(5)
C4C 0.031(5) 0.102(9) 0.048(5) 0.014(5) 0.002(4) -0.004(5)
C5C 0.034(5) 0.088(8) 0.066(6) -0.002(6) 0.011(4) 0.015(5)
C6C 0.042(5) 0.061(6) 0.044(5) -0.005(4) 0.005(4) 0.007(4)
C1D 0.028(4) 0.052(6) 0.025(4) 0.002(3) 0.002(3) -0.011(3)
C2D 0.047(5) 0.048(6) 0.038(5) -0.002(4) 0.003(4) -0.011(4)
C3D 0.068(6) 0.059(7) 0.036(5) 0.005(4) 0.009(4) -0.023(5)
C4D 0.055(5) 0.100(9) 0.036(5) -0.003(6) 0.016(4) -0.020(6)
C5D 0.055(5) 0.087(8) 0.046(5) -0.005(5) 0.022(4) 0.003(5)
C6D 0.045(5) 0.061(6) 0.035(4) 0.002(4) 0.011(4) 0.010(4)
C1E 0.031(4) 0.066(6) 0.032(4) 0.009(4) 0.014(3) 0.005(4)
C2E 0.044(5) 0.066(7) 0.042(5) 0.011(4) 0.019(4) 0.019(4)
C3E 0.080(7) 0.070(7) 0.057(6) 0.018(5) 0.044(6) 0.030(5)
C4E 0.055(7) 0.123(11) 0.046(6) 0.036(6) 0.023(5) 0.050(7)
C5E 0.053(6) 0.143(13) 0.064(7) 0.021(8) 0.004(5) 0.036(8)
C6E 0.033(5) 0.091(8) 0.050(5) 0.014(5) 0.001(4) 0.005(5)
C1F 0.041(4) 0.039(5) 0.027(4) 0.001(3) 0.003(3) -0.009(3)
C2F 0.048(5) 0.071(7) 0.036(5) -0.007(4) 0.008(4) -0.022(4)
C3F 0.072(6) 0.082(8) 0.037(5) -0.001(5) -0.001(5) -0.039(6)
C4F 0.089(7) 0.049(6) 0.041(5) -0.002(4) -0.003(5) -0.020(5)
C5F 0.069(6) 0.055(6) 0.045(5) -0.010(4) 0.004(4) -0.005(5)
C6F 0.056(5) 0.044(6) 0.035(5) -0.002(4) 0.002(4) -0.006(4)

loop_
_atom_type_symbol
_atom_type_description
_atom_type_scat_dispersion_real
_atom_type_scat_dispersion_imag
_atom_type_scat_source
C C 0.0033 0.0016 'International Tables Vol C Tables 4.2.6.8 and 6.1.1.4'
H H 0.0000 0.0000 'International Tables Vol C Tables 4.2.6.8 and 6.1.1.4'
P P 0.1023 0.0942 'International Tables Vol C Tables 4.2.6.8 and 6.1.1.4'
Cl Cl 0.1484 0.1585 'International Tables Vol C Tables 4.2.6.8 and 6.1.1.4'
Se Se -0.0929 2.2259 'International Tables Vol C Tables 4.2.6.8 and 6.1.1.4'
Cd Cd -0.8075 1.2024 'International Tables Vol C Tables 4.2.6.8 and 6.1.1.4'
Pt Pt -1.7033 8.3905 'International Tables Vol C Tables 4.2.6.8 and 6.1.1.4'
O O 0.0106 0.0060 'International Tables Vol C Tables 4.2.6.8 and 6.1.1.4'

loop_
_geom_angle_atom_site_label_1
_geom_angle_atom_site_label_2
_geom_angle_atom_site_label_3
_geom_angle
_geom_angle_site_symmetry_1
_geom_angle_site_symmetry_3
_geom_angle_publ_flag
P1 Pt1 P2 99.13(6) . . ?
P1 Pt1 Se1 91.13(5) . . ?
P2 Pt1 Se1 169.60(5) . . ?
P1 Pt1 Se1 174.08(5) . 2_656 ?
P2 Pt1 Se1 86.69(5) . 2_656 ?
Se1 Pt1 Se1 83.08(3) . 2_656 ?
P1 Pt1 Cd1 122.43(5) . . ?
P2 Pt1 Cd1 121.24(5) . . ?
Se1 Pt1 Cd1 52.799(18) . . ?
Se1 Pt1 Cd1 52.669(18) 2_656 . ?
Pt1 Se1 Pt1 86.97(2) . 2_656 ?
Pt1 Se1 Cd1 80.35(2) . . ?
Pt1 Se1 Cd1 79.78(2) 2_656 . ?
Cl1 Cd1 Cl1 113.20(14) . 2_656 ?
Cl1 Cd1 Se1 114.16(7) . 2_656 ?
Cl1 Cd1 Se1 117.51(7) 2_656 2_656 ?
Cl1 Cd1 Se1 117.51(7) . . ?
Cl1 Cd1 Se1 114.16(7) 2_656 . ?
Se1 Cd1 Se1 75.38(4) 2_656 . ?
Cl1 Cd1 Pt1 92.62(7) . . ?
Cl1 Cd1 Pt1 154.11(7) 2_656 . ?
Se1 Cd1 Pt1 47.547(19) 2_656 . ?
Se1 Cd1 Pt1 46.851(19) . . ?
Cl1 Cd1 Pt1 154.11(7) . 2_656 ?
Cl1 Cd1 Pt1 92.61(7) 2_656 2_656 ?
Se1 Cd1 Pt1 46.851(19) 2_656 2_656 ?
Se1 Cd1 Pt1 47.547(19) . 2_656 ?
Pt1 Cd1 Pt1 61.674(18) . 2_656 ?
C1B P1 C1C 100.0(3) . . ?
C1B P1 C1A 110.4(3) . . ?
C1C P1 C1A 103.7(3) . . ?
C1B P1 Pt1 114.8(2) . . ?
C1C P1 Pt1 118.0(2) . . ?
C1A P1 Pt1 109.1(2) . . ?
C1F P2 C1E 105.9(4) . . ?
C1F P2 C1D 103.8(3) . . ?
C1E P2 C1D 100.8(3) . . ?
C1F P2 Pt1 112.3(2) . . ?
C1E P2 Pt1 110.8(3) . . ?
C1D P2 Pt1 121.7(2) . . ?
C2A C1A C6A 119.1(7) . . ?
C2A C1A P1 116.6(6) . . ?
C6A C1A P1 124.2(6) . . ?
C1A C2A C3A 122.3(8) . . ?
C4A C3A C2A 118.3(9) . . ?
C3A C4A C5A 121.4(8) . . ?
C4A C5A C6A 119.7(8) . . ?
C1A C6A C5A 119.1(8) . . ?
C6B C1B C2B 118.9(7) . . ?
C6B C1B P1 118.6(6) . . ?
C2B C1B P1 122.4(6) . . ?
C3B C2B C1B 119.6(8) . . ?
C2B C3B C4B 120.1(9) . . ?
C5B C4B C3B 121.2(9) . . ?
C4B C5B C6B 118.7(9) . . ?
C1B C6B C5B 121.5(8) . . ?
C2C C1C C6C 118.7(7) . . ?
C2C C1C P1 122.7(6) . . ?
C6C C1C P1 118.5(6) . . ?
C1C C2C C3C 119.9(8) . . ?
C4C C3C C2C 121.2(8) . . ?
C3C C4C C5C 119.3(8) . . ?
C6C C5C C4C 119.9(8) . . ?
C5C C6C C1C 120.9(8) . . ?
C6D C1D C2D 119.1(7) . . ?
C6D C1D P2 120.8(6) . . ?
C2D C1D P2 120.1(6) . . ?
C1D C2D C3D 120.2(8) . . ?
C4D C3D C2D 120.5(9) . . ?
C3D C4D C5D 119.7(8) . . ?
C4D C5D C6D 120.4(9) . . ?
C1D C6D C5D 120.0(8) . . ?
C2E C1E C6E 119.4(8) . . ?
C2E C1E P2 117.7(6) . . ?
C6E C1E P2 122.9(7) . . ?
C1E C2E C3E 120.6(8) . . ?
C4E C3E C2E 118.9(10) . . ?
C3E C4E C5E 120.2(9) . . ?
C6E C5E C4E 120.7(10) . . ?
C5E C6E C1E 120.2(10) . . ?
C2F C1F C6F 117.5(7) . . ?
C2F C1F P2 122.6(6) . . ?
C6F C1F P2 119.9(6) . . ?
C1F C2F C3F 121.5(8) . . ?
C4F C3F C2F 119.4(8) . . ?
C5F C4F C3F 119.8(9) . . ?
C4F C5F C6F 121.1(9) . . ?
C1F C6F C5F 120.7(8) . . ?
Cl2A C1S Cl1A 106.6(5) . . ?
Cl1B C2S Cl2B 105.7(5) . . ?

loop_
_geom_bond_atom_site_label_1
_geom_bond_atom_site_label_2
_geom_bond_distance
_geom_bond_site_symmetry_2
_geom_bond_publ_flag
Pt1 P1 2.2727(17) . ?
Pt1 P2 2.2885(18) . ?
Pt1 Se1 2.4595(7) . ?
Pt1 Se1 2.4916(7) 2_656 ?
Pt1 Cd1 3.3235(8) . ?
Se1 Pt1 2.4917(7) 2_656 ?
Se1 Cd1 2.6852(10) . ?
Cd1 Cl1 2.438(2) . ?
Cd1 Cl1 2.438(2) 2_656 ?
Cd1 Se1 2.6852(10) 2_656 ?
Cd1 Pt1 3.3235(8) 2_656 ?
P1 C1B 1.818(8) . ?
P1 C1C 1.828(7) . ?
P1 C1A 1.836(7) . ?
P2 C1F 1.826(8) . ?
P2 C1E 1.826(8) . ?
P2 C1D 1.850(7) . ?
C1A C2A 1.367(10) . ?
C1A C6A 1.389(10) . ?
C2A C3A 1.389(10) . ?
C3A C4A 1.356(12) . ?
C4A C5A 1.384(12) . ?
C5A C6A 1.401(11) . ?
C1B C6B 1.383(10) . ?
C1B C2B 1.406(9) . ?
C2B C3B 1.389(12) . ?
C3B C4B 1.393(13) . ?
C4B C5B 1.366(12) . ?
C5B C6B 1.403(12) . ?
C1C C2C 1.380(10) . ?
C1C C6C 1.393(10) . ?
C2C C3C 1.395(10) . ?
C3C C4C 1.363(12) . ?
C4C C5C 1.392(12) . ?
C5C C6C 1.381(11) . ?
C1D C6D 1.383(10) . ?
C1D C2D 1.388(10) . ?
C2D C3D 1.389(10) . ?
C3D C4D 1.360(13) . ?
C4D C5D 1.382(13) . ?
C5D C6D 1.389(11) . ?
C1E C2E 1.373(11) . ?
C1E C6E 1.380(11) . ?
C2E C3E 1.410(11) . ?
C3E C4E 1.366(14) . ?
C4E C5E 1.382(15) . ?
C5E C6E 1.369(13) . ?
C1F C2F 1.383(10) . ?
C1F C6F 1.389(10) . ?
C2F C3F 1.399(12) . ?
C3F C4F 1.389(13) . ?
C4F C5F 1.341(12) . ?
C5F C6F 1.401(11) . ?
C1S Cl2A 1.594(5) . ?
C1S Cl1A 1.599(5) . ?
C2S Cl1B 1.599(5) . ?
C2S Cl2B 1.602(5) . ?
